data_7018453
loop_
_publ_author_name
'Emslie, David J. H.'
'Cowie, Bradley E.'
'Oakley, Simon R.'
'Huk, Natalie L.'
'Jenkins, Hilary A.'
'Harrington, Laura E.'
'Britten, James F.'

_publ_section_title
;
 A study of M-X-BR(3) (M = Pt, Pd or Rh; X = Cl or I) interactions in
 square planar ambiphilic ligand complexes: structural, spectroscopic,
 electrochemical and computational comparisons with borane-free analogues.
;
_journal_issue 12
_journal_name_full 'Dalton transactions (Cambridge, England : 2003)'
_journal_page_first 3523
_journal_page_last 3535
_journal_paper_doi 10.1039/c2dt11991a
_journal_volume 41
_journal_year 2012
_chemical_formula_moiety 'C47 H48 B1 Cl2 P1 Pd1 S1, 2(C H2 Cl2)'
_chemical_formula_sum 'C49 H52 B Cl6 P Pd S'
_chemical_formula_weight 1033.85
_chemical_name_common (PdCl2(TXPB))
_chemical_name_systematic
;
?
;
_space_group_IT_number 33
_symmetry_cell_setting orthorhombic
_symmetry_space_group_name_Hall 'P 2c -2n'
_symmetry_space_group_name_H-M 'P n a 21'
_atom_sites_solution_hydrogens geom
_atom_sites_solution_primary direct
_atom_sites_solution_secondary difmap
_audit_creation_method SHELXL-97
_cell_angle_alpha 90.00
_cell_angle_beta 90.00
_cell_angle_gamma 90.00
_cell_formula_units_Z 4
_cell_length_a 21.3801(14)
_cell_length_b 8.9678(6)
_cell_length_c 25.2512(17)
_cell_measurement_reflns_used 9980
_cell_measurement_temperature 173(2)
_cell_measurement_theta_max 30.439
_cell_measurement_theta_min 2.41
_cell_volume 4841.5(6)
_computing_cell_refinement 'Bruker SMART'
_computing_data_collection 'Bruker SMART'
_computing_data_reduction 'Bruker SAINT'
_computing_molecular_graphics 'Ortep-3 for Windows (Farrugia, 1997)'
_computing_publication_material 'WinGX publication routines (Farrugia, 1999)'
_computing_structure_refinement 'SHELXL-97 (Sheldrick, 2008)'
_computing_structure_solution 'SUPERFLIP (Palatinus & Chapuis, 2007)'
_diffrn_ambient_temperature 173(2)
_diffrn_measured_fraction_theta_full 0.995
_diffrn_measured_fraction_theta_max 0.995
_diffrn_measurement_device_type 'CCD area detector'
_diffrn_measurement_method 'phi and omega scans'
_diffrn_radiation_monochromator graphite
_diffrn_radiation_source 'fine-focus sealed tube'
_diffrn_radiation_type MoK\a
_diffrn_radiation_wavelength 0.71073
_diffrn_reflns_av_R_equivalents 0.0497
_diffrn_reflns_av_sigmaI/netI 0.0416
_diffrn_reflns_limit_h_max 29
_diffrn_reflns_limit_h_min -30
_diffrn_reflns_limit_k_max 5
_diffrn_reflns_limit_k_min -12
_diffrn_reflns_limit_l_max 36
_diffrn_reflns_limit_l_min -36
_diffrn_reflns_number 72714
_diffrn_reflns_theta_full 30.67
_diffrn_reflns_theta_max 30.67
_diffrn_reflns_theta_min 1.61
_exptl_absorpt_coefficient_mu 0.824
_exptl_absorpt_correction_T_max 0.9076
_exptl_absorpt_correction_T_min 0.7785
_exptl_absorpt_correction_type numerical
_exptl_absorpt_process_details SADABS
_exptl_crystal_colour yellow
_exptl_crystal_density_diffrn 1.418
_exptl_crystal_density_method 'not measured'
_exptl_crystal_description Block
_exptl_crystal_F_000 2120
_exptl_crystal_size_max 0.316
_exptl_crystal_size_mid 0.284
_exptl_crystal_size_min 0.118
_refine_diff_density_max 1.031
_refine_diff_density_min -0.672
_refine_diff_density_rms 0.085
_refine_ls_abs_structure_details 'Flack H D (1983), Acta Cryst. A39, 876-881'
_refine_ls_abs_structure_Flack -0.02(2)
_refine_ls_extinction_method none
_refine_ls_goodness_of_fit_ref 1.031
_refine_ls_hydrogen_treatment constr
_refine_ls_matrix_type full
_refine_ls_number_parameters 538
_refine_ls_number_reflns 14333
_refine_ls_number_restraints 31
_refine_ls_restrained_S_all 1.044
_refine_ls_R_factor_all 0.0514
_refine_ls_R_factor_gt 0.0421
_refine_ls_shift/su_max 0.025
_refine_ls_shift/su_mean 0.001
_refine_ls_structure_factor_coef Fsqd
_refine_ls_weighting_details 'calc w=1/[\s^2^(Fo^2^)+(0.0633P)^2^+1.3560P] where P=(Fo^2^+2Fc^2^)/3'
_refine_ls_weighting_scheme calc
_refine_ls_wR_factor_gt 0.1048
_refine_ls_wR_factor_ref 0.1118
_reflns_number_gt 12392
_reflns_number_total 14333
_reflns_threshold_expression >2\s(I)
_cod_data_source_file c2dt11991a.txt
_cod_data_source_block brad01
_cod_database_code 7018453

loop_
_symmetry_equiv_pos_as_xyz
'x, y, z'
'-x, -y, z+1/2'
'-x+1/2, y+1/2, z+1/2'
'x+1/2, -y+1/2, z'

loop_
_atom_site_label
_atom_site_type_symbol
_atom_site_fract_x
_atom_site_fract_y
_atom_site_fract_z
_atom_site_U_iso_or_equiv
_atom_site_adp_type
_atom_site_occupancy
_atom_site_symmetry_multiplicity
_atom_site_calc_flag
_atom_site_refinement_flags
_atom_site_disorder_assembly
_atom_site_disorder_group
C20A C 0.62453(17) 0.3618(4) -0.14191(15) 0.0428(9) Uani 0.637(5) 1 d PD A 1
C21A C 0.6926(3) 0.4070(12) -0.1493(3) 0.0634(12) Uani 0.637(5) 1 d PD A 1
H21A H 0.7008 0.4221 -0.1863 0.095 Uiso 0.637(5) 1 calc PR A 1
H21B H 0.7193 0.3297 -0.1360 0.095 Uiso 0.637(5) 1 calc PR A 1
H21C H 0.7005 0.4979 -0.1304 0.095 Uiso 0.637(5) 1 calc PR A 1
C22A C 0.5853(3) 0.4978(8) -0.1604(3) 0.0634(12) Uani 0.637(5) 1 d PD A 1
H22A H 0.5416 0.4755 -0.1567 0.095 Uiso 0.637(5) 1 calc PR A 1
H22B H 0.5946 0.5192 -0.1968 0.095 Uiso 0.637(5) 1 calc PR A 1
H22C H 0.5956 0.5829 -0.1390 0.095 Uiso 0.637(5) 1 calc PR A 1
C23A C 0.6053(4) 0.2372(8) -0.1787(3) 0.0634(12) Uani 0.637(5) 1 d PD A 1
H23A H 0.5629 0.2091 -0.1714 0.095 Uiso 0.637(5) 1 calc PR A 1
H23B H 0.6323 0.1529 -0.1733 0.095 Uiso 0.637(5) 1 calc PR A 1
H23C H 0.6086 0.2704 -0.2147 0.095 Uiso 0.637(5) 1 calc PR A 1
C20B C 0.62453(17) 0.3618(4) -0.14191(15) 0.0428(9) Uani 0.363(5) 1 d PD A 2
C21B C 0.6665(6) 0.4959(12) -0.1499(5) 0.0634(12) Uani 0.363(5) 1 d PD A 2
H21D H 0.6766 0.5054 -0.1868 0.095 Uiso 0.363(5) 1 calc PR A 2
H21E H 0.7043 0.4832 -0.1299 0.095 Uiso 0.363(5) 1 calc PR A 2
H21F H 0.6452 0.5842 -0.1382 0.095 Uiso 0.363(5) 1 calc PR A 2
C22B C 0.5718(5) 0.3568(14) -0.1820(4) 0.0634(12) Uani 0.363(5) 1 d PD A 2
H22D H 0.5472 0.2687 -0.1764 0.095 Uiso 0.363(5) 1 calc PR A 2
H22E H 0.5890 0.3549 -0.2172 0.095 Uiso 0.363(5) 1 calc PR A 2
H22F H 0.5459 0.4434 -0.1780 0.095 Uiso 0.363(5) 1 calc PR A 2
C23B C 0.6620(5) 0.2187(9) -0.1535(5) 0.0634(12) Uani 0.363(5) 1 d PD A 2
H23D H 0.6360 0.1332 -0.1472 0.095 Uiso 0.363(5) 1 calc PR A 2
H23E H 0.6979 0.2147 -0.1308 0.095 Uiso 0.363(5) 1 calc PR A 2
H23F H 0.6753 0.2191 -0.1898 0.095 Uiso 0.363(5) 1 calc PR A 2
Pd1 Pd 0.469713(9) 0.13761(2) 0.115064(11) 0.02362(6) Uani 1 1 d . . .
Cl2 Cl 0.38396(4) 0.01808(9) 0.15141(4) 0.03563(18) Uani 1 1 d . . .
S1 S 0.55131(4) 0.27887(7) 0.08871(3) 0.02368(14) Uani 1 1 d . . .
Cl1 Cl 0.41024(4) 0.26617(8) 0.04885(3) 0.02984(15) Uani 1 1 d . . .
P1 P 0.53457(4) 0.03270(8) 0.17312(3) 0.02426(15) Uani 1 1 d . . .
C1 C 0.72981(14) 0.1554(3) 0.11100(16) 0.0274(6) Uani 1 1 d . . .
H1A H 0.7692 0.1832 0.0988 0.033 Uiso 1 1 calc R . .
C25 C 0.4771(2) 0.0874(6) 0.2696(2) 0.0538(12) Uani 1 1 d . . .
H25A H 0.4429 0.0380 0.2550 0.065 Uiso 1 1 calc R . .
C17 C 0.81460(19) -0.1156(4) 0.1105(2) 0.0445(9) Uani 1 1 d . . .
H17A H 0.7855 -0.1809 0.0932 0.067 Uiso 1 1 calc R . .
H17B H 0.8517 -0.1703 0.1195 0.067 Uiso 1 1 calc R . .
H17C H 0.8253 -0.0352 0.0871 0.067 Uiso 1 1 calc R . .
C15 C 0.74732(17) 0.3827(4) 0.03209(16) 0.0373(8) Uani 1 1 d . . .
H15A H 0.7484 0.4645 0.0076 0.056 Uiso 1 1 calc R . .
H15B H 0.7593 0.2926 0.0142 0.056 Uiso 1 1 calc R . .
H15C H 0.7758 0.4017 0.0607 0.056 Uiso 1 1 calc R . .
C2 C 0.72553(15) 0.0347(3) 0.14618(14) 0.0290(6) Uani 1 1 d . . .
C6 C 0.54634(16) 0.2859(4) -0.07174(14) 0.0313(7) Uani 1 1 d . A .
H6A H 0.5182 0.2694 -0.0992 0.038 Uiso 1 1 calc R . .
C29 C 0.58104(19) 0.1839(4) 0.26207(16) 0.0381(8) Uani 1 1 d . . .
H29A H 0.6174 0.1980 0.2425 0.046 Uiso 1 1 calc R . .
C7 C 0.60684(16) 0.3344(4) -0.08469(14) 0.0297(6) Uani 1 1 d . . .
C10 C 0.67797(14) 0.2355(3) 0.09350(13) 0.0247(6) Uani 1 1 d . . .
C24 C 0.53113(17) 0.1095(4) 0.23945(14) 0.0311(7) Uani 1 1 d . . .
C18 C 0.83194(18) 0.0522(4) 0.18815(17) 0.0429(9) Uani 1 1 d . . .
H18A H 0.8689 -0.0029 0.1973 0.064 Uiso 1 1 calc R . .
H18B H 0.8136 0.0933 0.2197 0.064 Uiso 1 1 calc R . .
H18C H 0.8428 0.1315 0.1643 0.064 Uiso 1 1 calc R . .
C36 C 0.41275(15) 0.2107(3) -0.06341(14) 0.0287(6) Uani 1 1 d . . .
C37 C 0.3943(2) 0.3567(4) -0.0759(2) 0.0463(10) Uani 1 1 d . . .
H37A H 0.4059 0.4336 -0.0532 0.056 Uiso 1 1 calc R . .
C44 C 0.4245(2) -0.2504(4) 0.01183(16) 0.0423(9) Uani 1 1 d . . .
H44A H 0.3901 -0.3103 0.0194 0.051 Uiso 1 1 calc R . .
C14 C 0.66490(18) 0.5138(4) 0.08260(16) 0.0386(8) Uani 1 1 d . . .
H14A H 0.6669 0.5945 0.0577 0.058 Uiso 1 1 calc R . .
H14B H 0.6945 0.5309 0.1106 0.058 Uiso 1 1 calc R . .
H14C H 0.6235 0.5079 0.0972 0.058 Uiso 1 1 calc R . .
C16 C 0.78467(15) -0.0523(4) 0.16118(14) 0.0314(7) Uani 1 1 d . . .
C28 C 0.5779(3) 0.2376(5) 0.31337(17) 0.0502(11) Uani 1 1 d . . .
H28A H 0.6118 0.2884 0.3278 0.060 Uiso 1 1 calc R . .
C5 C 0.52606(14) 0.2611(3) -0.01974(13) 0.0245(6) Uani 1 1 d . . .
C27 C 0.5252(3) 0.2164(5) 0.34284(19) 0.0601(14) Uani 1 1 d . . .
H27A H 0.5231 0.2532 0.3772 0.072 Uiso 1 1 calc R . .
C9 C 0.68081(15) 0.3655(3) 0.05415(14) 0.0285(6) Uani 1 1 d . A .
C33 C 0.51316(19) -0.4710(4) 0.19409(17) 0.0398(8) Uani 1 1 d . . .
H33A H 0.5079 -0.5732 0.1985 0.048 Uiso 1 1 calc R . .
C45 C 0.4824(2) -0.3146(4) 0.00319(17) 0.0473(10) Uani 1 1 d . . .
H45A H 0.4869 -0.4177 0.0045 0.057 Uiso 1 1 calc R . .
C35 C 0.54775(19) -0.2357(4) 0.22775(15) 0.0335(7) Uani 1 1 d . . .
H35A H 0.5658 -0.1793 0.2546 0.040 Uiso 1 1 calc R . .
C46 C 0.5335(2) -0.2253(4) -0.0074(2) 0.0465(11) Uani 1 1 d . . .
H46A H 0.5726 -0.2683 -0.0125 0.056 Uiso 1 1 calc R . .
C3 C 0.66651(15) -0.0050(4) 0.16572(13) 0.0282(6) Uani 1 1 d . . .
H3A H 0.6628 -0.0826 0.1899 0.034 Uiso 1 1 calc R . .
C41 C 0.39265(19) 0.1001(5) -0.09896(16) 0.0407(8) Uani 1 1 d . . .
H41A H 0.4035 0.0013 -0.0924 0.049 Uiso 1 1 calc R . .
B1 B 0.45978(17) 0.1741(4) -0.01516(16) 0.0273(7) Uani 1 1 d . A .
C42 C 0.46834(15) -0.0027(3) -0.00269(14) 0.0278(6) Uani 1 1 d . . .
C31 C 0.50001(17) -0.2503(4) 0.14136(14) 0.0317(7) Uani 1 1 d . . .
H31A H 0.4867 -0.2045 0.1103 0.038 Uiso 1 1 calc R . .
C8 C 0.64864(16) 0.3559(3) -0.04354(14) 0.0296(7) Uani 1 1 d . A .
H8A H 0.6892 0.3855 -0.0517 0.035 Uiso 1 1 calc R . .
C4 C 0.61292(15) 0.0723(3) 0.14879(13) 0.0260(6) Uani 1 1 d . . .
C11 C 0.61933(13) 0.1878(3) 0.11214(15) 0.0236(5) Uani 1 1 d . . .
C12 C 0.57077(14) 0.2882(3) 0.01962(12) 0.0234(6) Uani 1 1 d . A .
C40 C 0.3572(2) 0.1330(5) -0.14349(18) 0.0499(10) Uani 1 1 d . . .
H40A H 0.3440 0.0568 -0.1658 0.060 Uiso 1 1 calc R . .
C47 C 0.52670(18) -0.0705(4) -0.01063(19) 0.0418(9) Uani 1 1 d . A .
H47A H 0.5614 -0.0116 -0.0181 0.050 Uiso 1 1 calc R . .
C13 C 0.63274(15) 0.3353(3) 0.00961(13) 0.0271(6) Uani 1 1 d . . .
C43 C 0.41747(18) -0.0960(4) 0.00913(15) 0.0351(7) Uani 1 1 d . A .
H43A H 0.3784 -0.0540 0.0153 0.042 Uiso 1 1 calc R . .
C30 C 0.52731(14) -0.1665(3) 0.18156(14) 0.0252(6) Uani 1 1 d . . .
C39 C 0.3415(2) 0.2789(5) -0.15456(18) 0.0512(11) Uani 1 1 d . . .
H39A H 0.3189 0.3017 -0.1850 0.061 Uiso 1 1 calc R . .
C38 C 0.3595(2) 0.3912(5) -0.1203(2) 0.0547(12) Uani 1 1 d . . .
H38A H 0.3483 0.4895 -0.1271 0.066 Uiso 1 1 calc R . .
C34 C 0.54130(19) -0.3887(4) 0.23375(17) 0.0396(9) Uani 1 1 d . . .
H34A H 0.5558 -0.4355 0.2642 0.048 Uiso 1 1 calc R . .
C26 C 0.4745(3) 0.1395(6) 0.3214(2) 0.0683(17) Uani 1 1 d . . .
H26A H 0.4389 0.1231 0.3418 0.082 Uiso 1 1 calc R . .
C32 C 0.49283(19) -0.4038(4) 0.14808(18) 0.0406(8) Uani 1 1 d . . .
H32A H 0.4744 -0.4607 0.1216 0.049 Uiso 1 1 calc R . .
C19 C 0.77030(19) -0.1848(4) 0.19776(17) 0.0444(9) Uani 1 1 d . . .
H19A H 0.7407 -0.2496 0.1809 0.067 Uiso 1 1 calc R . .
H19B H 0.7531 -0.1487 0.2305 0.067 Uiso 1 1 calc R . .
H19C H 0.8082 -0.2388 0.2048 0.067 Uiso 1 1 calc R . .
C48A C 0.2704(4) 0.055(3) 0.2503(9) 0.102(5) Uani 0.46(5) 1 d PD B 3
H48A H 0.2970 0.0930 0.2223 0.123 Uiso 0.46(5) 1 calc PR B 3
H48B H 0.2863 -0.0421 0.2609 0.123 Uiso 0.46(5) 1 calc PR B 3
Cl3A Cl 0.19307(9) 0.03696(19) 0.22705(7) 0.0907(5) Uani 0.46(5) 1 d PD B 3
Cl4A Cl 0.27187(13) 0.1778(3) 0.30500(10) 0.1247(8) Uani 0.46(5) 1 d PD B 3
C48B C 0.2691(5) 0.097(4) 0.2433(8) 0.102(5) Uani 0.54(5) 1 d PD B 4
H48C H 0.2973 0.0121 0.2425 0.123 Uiso 0.54(5) 1 calc PR B 4
H48D H 0.2833 0.1682 0.2171 0.123 Uiso 0.54(5) 1 calc PR B 4
Cl3B Cl 0.19307(9) 0.03696(19) 0.22705(7) 0.0907(5) Uani 0.54(5) 1 d PD B 4
Cl4B Cl 0.27187(13) 0.1778(3) 0.30500(10) 0.1247(8) Uani 0.54(5) 1 d PD B 4
C49A C 0.2141(8) 0.634(2) 0.9334(3) 0.123(5) Uani 0.433(12) 1 d PD C 3
H49A H 0.1779 0.6860 0.9195 0.147 Uiso 0.433(12) 1 calc PR C 3
H49B H 0.2239 0.5522 0.9096 0.147 Uiso 0.433(12) 1 calc PR C 3
Cl5A Cl 0.19700(14) 0.5631(4) 0.99707(13) 0.1479(10) Uani 0.433(12) 1 d PD C 3
Cl6A Cl 0.27849(10) 0.75736(18) 0.93742(9) 0.1023(6) Uani 0.433(12) 1 d PD C 3
C49B C 0.2624(5) 0.568(2) 0.9553(6) 0.123(5) Uani 0.567(12) 1 d PD C 4
H49C H 0.2543 0.5099 0.9237 0.147 Uiso 0.567(12) 1 calc PR C 4
H49D H 0.2983 0.5257 0.9733 0.147 Uiso 0.567(12) 1 calc PR C 4
Cl5B Cl 0.19700(14) 0.5631(4) 0.99707(13) 0.1479(10) Uani 0.567(12) 1 d PD C 4
Cl6B Cl 0.27849(10) 0.75736(18) 0.93742(9) 0.1023(6) Uani 0.567(12) 1 d PD C 4

loop_
_atom_site_aniso_label
_atom_site_aniso_U_11
_atom_site_aniso_U_22
_atom_site_aniso_U_33
_atom_site_aniso_U_23
_atom_site_aniso_U_13
_atom_site_aniso_U_12
C20A 0.036(2) 0.066(3) 0.0258(18) 0.0086(16) 0.0003(15) -0.0117(17)
C21A 0.064(3) 0.093(3) 0.0328(17) 0.014(2) 0.0062(18) -0.023(2)
C22A 0.064(3) 0.093(3) 0.0328(17) 0.014(2) 0.0062(18) -0.023(2)
C23A 0.064(3) 0.093(3) 0.0328(17) 0.014(2) 0.0062(18) -0.023(2)
C20B 0.036(2) 0.066(3) 0.0258(18) 0.0086(16) 0.0003(15) -0.0117(17)
C21B 0.064(3) 0.093(3) 0.0328(17) 0.014(2) 0.0062(18) -0.023(2)
C22B 0.064(3) 0.093(3) 0.0328(17) 0.014(2) 0.0062(18) -0.023(2)
C23B 0.064(3) 0.093(3) 0.0328(17) 0.014(2) 0.0062(18) -0.023(2)
Pd1 0.02098(10) 0.02276(9) 0.02712(10) -0.00023(10) 0.00399(11) -0.00017(7)
Cl2 0.0258(4) 0.0362(4) 0.0449(5) 0.0027(3) 0.0107(3) -0.0041(3)
S1 0.0227(3) 0.0222(3) 0.0262(4) 0.0013(3) 0.0014(3) -0.0007(2)
Cl1 0.0220(3) 0.0314(3) 0.0360(4) 0.0010(3) 0.0011(3) 0.0038(3)
P1 0.0261(4) 0.0237(3) 0.0230(4) 0.0007(3) 0.0034(3) -0.0024(3)
C1 0.0225(13) 0.0313(13) 0.0284(16) 0.0038(13) 0.0026(15) -0.0022(9)
C25 0.053(3) 0.060(3) 0.048(3) -0.019(2) 0.016(2) -0.020(2)
C17 0.044(2) 0.0424(17) 0.047(2) 0.0033(18) 0.004(2) 0.0120(14)
C15 0.0241(17) 0.0463(19) 0.042(2) 0.0179(15) -0.0034(14) -0.0116(13)
C2 0.0281(16) 0.0300(14) 0.0287(16) 0.0044(12) -0.0005(13) 0.0014(11)
C6 0.0285(17) 0.0353(16) 0.0302(17) 0.0032(13) -0.0009(13) -0.0045(12)
C29 0.042(2) 0.0375(17) 0.0345(19) -0.0038(14) 0.0025(16) -0.0086(15)
C7 0.0272(16) 0.0351(15) 0.0268(16) 0.0048(12) 0.0032(13) -0.0018(12)
C10 0.0231(14) 0.0263(13) 0.0247(14) 0.0052(10) -0.0031(12) -0.0024(10)
C24 0.041(2) 0.0232(13) 0.0294(17) -0.0017(11) 0.0013(14) -0.0036(12)
C18 0.033(2) 0.047(2) 0.049(2) 0.0019(17) -0.0121(17) -0.0029(15)
C36 0.0207(15) 0.0327(15) 0.0326(17) 0.0020(12) -0.0019(13) -0.0023(11)
C37 0.041(2) 0.0398(19) 0.059(3) 0.0073(17) -0.019(2) -0.0035(15)
C44 0.059(3) 0.0311(16) 0.037(2) -0.0008(14) -0.0019(18) -0.0116(16)
C14 0.041(2) 0.0304(15) 0.044(2) 0.0054(14) -0.0093(17) -0.0111(13)
C16 0.0248(15) 0.0344(15) 0.0350(18) 0.0096(12) -0.0026(13) 0.0026(11)
C28 0.071(3) 0.045(2) 0.035(2) -0.0088(17) -0.007(2) -0.008(2)
C5 0.0226(15) 0.0221(12) 0.0286(15) 0.0019(10) -0.0015(12) -0.0008(10)
C27 0.097(4) 0.052(3) 0.031(2) -0.0163(18) 0.005(2) -0.010(2)
C9 0.0234(15) 0.0299(14) 0.0321(17) 0.0087(12) -0.0054(13) -0.0064(11)
C33 0.043(2) 0.0238(15) 0.053(2) -0.0005(14) 0.0056(18) 0.0024(13)
C45 0.079(3) 0.0242(15) 0.039(2) -0.0038(14) -0.012(2) 0.0007(17)
C35 0.0352(19) 0.0330(16) 0.0324(19) 0.0032(13) -0.0036(15) -0.0046(14)
C46 0.052(3) 0.0297(18) 0.058(3) -0.0046(17) -0.008(2) 0.0123(16)
C3 0.0274(15) 0.0311(14) 0.0261(16) 0.0050(11) -0.0025(12) -0.0001(11)
C41 0.039(2) 0.0446(18) 0.038(2) -0.0022(15) -0.0064(17) 0.0058(15)
B1 0.0244(18) 0.0266(15) 0.0309(19) 0.0015(13) -0.0025(14) 0.0002(12)
C42 0.0296(16) 0.0260(14) 0.0277(16) 0.0003(11) 0.0007(12) -0.0006(11)
C31 0.0313(17) 0.0303(14) 0.0334(17) -0.0040(12) -0.0034(14) 0.0034(12)
C8 0.0233(16) 0.0356(16) 0.0297(17) 0.0091(12) 0.0002(13) -0.0050(11)
C4 0.0272(15) 0.0253(13) 0.0255(15) 0.0044(11) 0.0040(12) -0.0026(10)
C11 0.0224(12) 0.0221(10) 0.0262(14) 0.0033(13) 0.0001(14) -0.0012(9)
C12 0.0219(14) 0.0221(12) 0.0263(15) 0.0025(10) 0.0011(11) -0.0013(10)
C40 0.049(3) 0.065(3) 0.035(2) -0.0070(18) -0.0125(19) 0.0005(19)
C47 0.035(2) 0.0284(17) 0.062(3) 0.0029(16) -0.0022(17) 0.0025(13)
C13 0.0246(15) 0.0270(13) 0.0296(16) 0.0062(11) -0.0019(12) -0.0034(11)
C43 0.0369(19) 0.0323(15) 0.0361(19) -0.0011(13) 0.0004(15) -0.0064(13)
C30 0.0253(15) 0.0210(12) 0.0293(16) 0.0015(11) 0.0037(12) -0.0027(10)
C39 0.038(2) 0.077(3) 0.039(2) 0.014(2) -0.0119(18) -0.003(2)
C38 0.049(3) 0.050(2) 0.065(3) 0.022(2) -0.019(2) -0.0016(19)
C34 0.045(2) 0.0295(16) 0.045(2) 0.0134(14) 0.0035(17) 0.0059(14)
C26 0.076(4) 0.084(4) 0.045(3) -0.018(2) 0.030(3) -0.019(3)
C32 0.041(2) 0.0284(14) 0.053(2) -0.0129(15) -0.0019(18) 0.0038(14)
C19 0.040(2) 0.0436(19) 0.050(2) 0.0212(17) -0.0004(18) 0.0090(16)
C48A 0.130(7) 0.039(9) 0.138(8) -0.035(7) 0.091(6) -0.033(5)
Cl3A 0.1074(13) 0.0909(10) 0.0737(10) -0.0060(8) 0.0013(9) 0.0517(10)
Cl4A 0.153(2) 0.1079(13) 0.1136(16) -0.0426(12) 0.0368(15) -0.0455(14)
C48B 0.130(7) 0.039(9) 0.138(8) -0.035(7) 0.091(6) -0.033(5)
Cl3B 0.1074(13) 0.0909(10) 0.0737(10) -0.0060(8) 0.0013(9) 0.0517(10)
Cl4B 0.153(2) 0.1079(13) 0.1136(16) -0.0426(12) 0.0368(15) -0.0455(14)
C49A 0.099(10) 0.170(13) 0.100(10) -0.023(9) 0.001(7) -0.028(9)
Cl5A 0.132(2) 0.176(2) 0.136(2) 0.0199(19) 0.0030(17) -0.047(2)
Cl6A 0.1266(17) 0.0787(10) 0.1016(14) -0.0180(9) -0.0118(11) -0.0205(11)
C49B 0.099(10) 0.170(13) 0.100(10) -0.023(9) 0.001(7) -0.028(9)
Cl5B 0.132(2) 0.176(2) 0.136(2) 0.0199(19) 0.0030(17) -0.047(2)
Cl6B 0.1266(17) 0.0787(10) 0.1016(14) -0.0180(9) -0.0118(11) -0.0205(11)

loop_
_atom_type_symbol
_atom_type_description
_atom_type_scat_dispersion_real
_atom_type_scat_dispersion_imag
_atom_type_scat_source
C C 0.0033 0.0016 'International Tables Vol C Tables 4.2.6.8 and 6.1.1.4'
H H 0.0000 0.0000 'International Tables Vol C Tables 4.2.6.8 and 6.1.1.4'
B B 0.0013 0.0007 'International Tables Vol C Tables 4.2.6.8 and 6.1.1.4'
Cl Cl 0.1484 0.1585 'International Tables Vol C Tables 4.2.6.8 and 6.1.1.4'
P P 0.1023 0.0942 'International Tables Vol C Tables 4.2.6.8 and 6.1.1.4'
Pd Pd -0.9988 1.0072 'International Tables Vol C Tables 4.2.6.8 and 6.1.1.4'
S S 0.1246 0.1234 'International Tables Vol C Tables 4.2.6.8 and 6.1.1.4'

loop_
_geom_angle_atom_site_label_1
_geom_angle_atom_site_label_2
_geom_angle_atom_site_label_3
_geom_angle
C23A C20A C7 113.5(4)
C23A C20A C21A 112.4(5)
C7 C20A C21A 113.6(4)
C23A C20A C22A 104.5(5)
C7 C20A C22A 106.2(4)
C21A C20A C22A 105.7(5)
C20A C21A H21A 109.5
C20A C21A H21B 109.5
H21A C21A H21B 109.5
C20A C21A H21C 109.5
H21A C21A H21C 109.5
H21B C21A H21C 109.5
C20A C22A H22A 109.5
C20A C22A H22B 109.5
H22A C22A H22B 109.5
C20A C22A H22C 109.5
H22A C22A H22C 109.5
H22B C22A H22C 109.5
C20A C23A H23A 109.5
C20A C23A H23B 109.5
H23A C23A H23B 109.5
C20A C23A H23C 109.5
H23A C23A H23C 109.5
H23B C23A H23C 109.5
H21D C21B H21E 109.5
H21D C21B H21F 109.5
H21E C21B H21F 109.5
H22D C22B H22E 109.5
H22D C22B H22F 109.5
H22E C22B H22F 109.5
H23D C23B H23E 109.5
H23D C23B H23F 109.5
H23E C23B H23F 109.5
P1 Pd1 S1 87.13(3)
P1 Pd1 Cl2 92.09(3)
S1 Pd1 Cl2 171.82(3)
P1 Pd1 Cl1 173.35(3)
S1 Pd1 Cl1 86.24(3)
Cl2 Pd1 Cl1 94.55(3)
P1 Pd1 B1 137.36(7)
S1 Pd1 B1 72.61(7)
Cl2 Pd1 B1 112.89(7)
Cl1 Pd1 B1 39.23(7)
C11 S1 C12 98.98(16)
C11 S1 Pd1 106.13(9)
C12 S1 Pd1 119.47(10)
C11 S1 C9 57.27(11)
C12 S1 C9 59.49(12)
Pd1 S1 C9 160.59(6)
B1 Cl1 Pd1 94.61(11)
C30 P1 C24 105.26(16)
C30 P1 C4 108.18(14)
C24 P1 C4 105.98(16)
C30 P1 Pd1 116.25(11)
C24 P1 Pd1 115.01(12)
C4 P1 Pd1 105.58(11)
C10 C1 C2 123.1(3)
C10 C1 H1A 118.4
C2 C1 H1A 118.4
C26 C25 C24 119.8(4)
C26 C25 H25A 120.1
C24 C25 H25A 120.1
C16 C17 H17A 109.5
C16 C17 H17B 109.5
H17A C17 H17B 109.5
C16 C17 H17C 109.5
H17A C17 H17C 109.5
H17B C17 H17C 109.5
C9 C15 H15A 109.5
C9 C15 H15B 109.5
H15A C15 H15B 109.5
C9 C15 H15C 109.5
H15A C15 H15C 109.5
H15B C15 H15C 109.5
C3 C2 C1 118.5(3)
C3 C2 C16 121.8(3)
C1 C2 C16 119.7(3)
C5 C6 C7 123.6(3)
C5 C6 H6A 118.2
C7 C6 H6A 118.2
C24 C29 C28 121.2(4)
C24 C29 H29A 119.4
C28 C29 H29A 119.4
C8 C7 C6 117.6(3)
C8 C7 C20A 122.2(3)
C6 C7 C20A 120.2(3)
C1 C10 C11 116.5(3)
C1 C10 C9 124.5(3)
C11 C10 C9 118.9(3)
C29 C24 C25 118.8(4)
C29 C24 P1 122.3(3)
C25 C24 P1 118.8(3)
C16 C18 H18A 109.5
C16 C18 H18B 109.5
H18A C18 H18B 109.5
C16 C18 H18C 109.5
H18A C18 H18C 109.5
H18B C18 H18C 109.5
C37 C36 C41 115.4(3)
C37 C36 B1 122.3(3)
C41 C36 B1 122.0(3)
C38 C37 C36 122.9(4)
C38 C37 H37A 118.6
C36 C37 H37A 118.6
C45 C44 C43 120.2(4)
C45 C44 H44A 119.9
C43 C44 H44A 119.9
C9 C14 H14A 109.5
C9 C14 H14B 109.5
H14A C14 H14B 109.5
C9 C14 H14C 109.5
H14A C14 H14C 109.5
H14B C14 H14C 109.5
C2 C16 C19 112.2(3)
C2 C16 C18 109.9(3)
C19 C16 C18 109.7(3)
C2 C16 C17 109.0(3)
C19 C16 C17 107.3(3)
C18 C16 C17 108.7(3)
C27 C28 C29 120.2(4)
C27 C28 H28A 119.9
C29 C28 H28A 119.9
C12 C5 C6 115.2(3)
C12 C5 B1 129.0(3)
C6 C5 B1 114.4(3)
C28 C27 C26 120.0(4)
C28 C27 H27A 120.0
C26 C27 H27A 120.0
C10 C9 C15 110.4(3)
C10 C9 C13 108.1(2)
C15 C9 C13 111.7(3)
C10 C9 C14 110.1(3)
C15 C9 C14 106.6(3)
C13 C9 C14 110.0(3)
C10 C9 S1 65.08(16)
C15 C9 S1 170.0(2)
C13 C9 S1 63.51(16)
C14 C9 S1 83.40(19)
C32 C33 C34 120.9(3)
C32 C33 H33A 119.5
C34 C33 H33A 119.5
C46 C45 C44 119.8(3)
C46 C45 H45A 120.1
C44 C45 H45A 120.1
C34 C35 C30 120.1(4)
C34 C35 H35A 120.0
C30 C35 H35A 119.9
C45 C46 C47 120.3(4)
C45 C46 H46A 119.8
C47 C46 H46A 119.8
C2 C3 C4 120.1(3)
C2 C3 H3A 119.9
C4 C3 H3A 119.9
C40 C41 C36 122.3(4)
C40 C41 H41A 118.9
C36 C41 H41A 118.9
C36 B1 C5 113.1(3)
C36 B1 C42 114.5(3)
C5 B1 C42 112.6(3)
C36 B1 Cl1 100.8(2)
C5 B1 Cl1 107.8(2)
C42 B1 Cl1 106.9(2)
C36 B1 Pd1 144.1(2)
C5 B1 Pd1 93.6(2)
C42 B1 Pd1 72.79(18)
Cl1 B1 Pd1 46.16(8)
C47 C42 C43 117.5(3)
C47 C42 B1 119.7(3)
C43 C42 B1 122.3(3)
C30 C31 C32 119.3(3)
C30 C31 H31A 120.3
C32 C31 H31A 120.3
C7 C8 C13 123.1(3)
C7 C8 H8A 118.5
C13 C8 H8A 118.5
C11 C4 C3 119.2(3)
C11 C4 P1 117.3(2)
C3 C4 P1 123.5(2)
C4 C11 C10 122.4(3)
C4 C11 S1 118.9(2)
C10 C11 S1 118.7(2)
C5 C12 C13 124.4(3)
C5 C12 S1 121.6(2)
C13 C12 S1 113.9(2)
C39 C40 C41 119.9(4)
C39 C40 H40A 120.0
C41 C40 H40A 120.0
C46 C47 C42 121.0(4)
C46 C47 H47A 119.5
C42 C47 H47A 119.5
C8 C13 C12 116.1(3)
C8 C13 C9 120.9(3)
C12 C13 C9 123.0(3)
C44 C43 C42 121.2(4)
C44 C43 H43A 119.4
C42 C43 H43A 119.4
C31 C30 C35 120.2(3)
C31 C30 P1 119.0(3)
C35 C30 P1 120.9(3)
C40 C39 C38 119.7(4)
C40 C39 H39A 120.1
C38 C39 H39A 120.1
C37 C38 C39 119.7(4)
C37 C38 H38A 120.1
C39 C38 H38A 120.1
C33 C34 C35 119.5(4)
C33 C34 H34A 120.2
C35 C34 H34A 120.2
C25 C26 C27 120.0(5)
C25 C26 H26A 120.0
C27 C26 H26A 120.0
C33 C32 C31 119.9(4)
C33 C32 H32A 120.0
C31 C32 H32A 120.0
C16 C19 H19A 109.5
C16 C19 H19B 109.5
H19A C19 H19B 109.5
C16 C19 H19C 109.5
H19A C19 H19C 109.5
H19B C19 H19C 109.5
Cl3A C48A Cl4A 109.5(4)
Cl3A C48A H48A 109.8
Cl4A C48A H48A 109.8
Cl3A C48A H48B 109.8
Cl4A C48A H48B 109.8
H48A C48A H48B 108.2
H48C C48B H48D 107.9
Cl5A C49A Cl6A 109.5(4)
Cl5A C49A H49A 109.8
Cl6A C49A H49A 109.8
Cl5A C49A H49B 109.8
Cl6A C49A H49B 109.8
H49A C49A H49B 108.2
H49C C49B H49D 108.2

loop_
_geom_bond_atom_site_label_1
_geom_bond_atom_site_label_2
_geom_bond_distance
C20A C23A 1.510(5)
C20A C7 1.514(5)
C20A C21A 1.521(5)
C20A C22A 1.551(5)
C21A H21A 0.9600
C21A H21B 0.9600
C21A H21C 0.9600
C22A H22A 0.9600
C22A H22B 0.9600
C22A H22C 0.9600
C23A H23A 0.9600
C23A H23B 0.9600
C23A H23C 0.9600
C21B H21D 0.9600
C21B H21E 0.9600
C21B H21F 0.9600
C22B H22D 0.9600
C22B H22E 0.9600
C22B H22F 0.9600
C23B H23D 0.9600
C23B H23E 0.9600
C23B H23F 0.9600
Pd1 P1 2.2264(8)
Pd1 S1 2.2563(7)
Pd1 Cl2 2.3135(8)
Pd1 Cl1 2.3961(8)
Pd1 B1 3.311(4)
S1 C11 1.770(3)
S1 C12 1.795(3)
S1 C9 3.005(3)
Cl1 B1 2.101(4)
P1 C30 1.806(3)
P1 C24 1.812(4)
P1 C4 1.819(3)
C1 C10 1.393(4)
C1 C2 1.403(4)
C1 H1A 0.9300
C25 C26 1.391(7)
C25 C24 1.398(6)
C25 H25A 0.9300
C17 C16 1.540(6)
C17 H17A 0.9600
C17 H17B 0.9600
C17 H17C 0.9600
C15 C9 1.535(5)
C15 H15A 0.9600
C15 H15B 0.9600
C15 H15C 0.9600
C2 C3 1.401(5)
C2 C16 1.533(4)
C6 C5 1.401(5)
C6 C7 1.403(5)
C6 H6A 0.9300
C29 C24 1.382(5)
C29 C28 1.384(6)
C29 H29A 0.9300
C7 C8 1.384(5)
C10 C11 1.406(4)
C10 C9 1.534(4)
C18 C16 1.538(5)
C18 H18A 0.9600
C18 H18B 0.9600
C18 H18C 0.9600
C36 C37 1.403(5)
C36 C41 1.405(5)
C36 B1 1.613(5)
C37 C38 1.380(6)
C37 H37A 0.9300
C44 C45 1.383(7)
C44 C43 1.394(5)
C44 H44A 0.9300
C14 C9 1.549(5)
C14 H14A 0.9600
C14 H14B 0.9600
C14 H14C 0.9600
C16 C19 1.536(5)
C28 C27 1.363(7)
C28 H28A 0.9300
C5 C12 1.400(4)
C5 B1 1.622(5)
C27 C26 1.395(8)
C27 H27A 0.9300
C9 C13 1.547(5)
C33 C32 1.379(6)
C33 C34 1.382(6)
C33 H33A 0.9300
C45 C46 1.381(7)
C45 H45A 0.9300
C35 C34 1.387(5)
C35 C30 1.392(5)
C35 H35A 0.9300
C46 C47 1.398(6)
C46 H46A 0.9300
C3 C4 1.406(4)
C3 H3A 0.9300
C41 C40 1.388(6)
C41 H41A 0.9300
B1 C42 1.627(5)
C42 C47 1.402(5)
C42 C43 1.404(5)
C31 C30 1.391(5)
C31 C32 1.395(5)
C31 H31A 0.9300
C8 C13 1.397(5)
C8 H8A 0.9300
C4 C11 1.396(4)
C12 C13 1.413(4)
C40 C39 1.379(6)
C40 H40A 0.9300
C47 H47A 0.9300
C43 H43A 0.9300
C39 C38 1.382(7)
C39 H39A 0.9300
C38 H38A 0.9300
C34 H34A 0.9300
C26 H26A 0.9300
C32 H32A 0.9300
C19 H19A 0.9600
C19 H19B 0.9600
C19 H19C 0.9600
C48A Cl3A 1.763(5)
C48A Cl4A 1.767(5)
C48A H48A 0.9700
C48A H48B 0.9700
C48B H48C 0.9700
C48B H48D 0.9700
C49A Cl5A 1.766(5)
C49A Cl6A 1.771(5)
C49A H49A 0.9700
C49A H49B 0.9700
C49B H49C 0.9700
C49B H49D 0.9700

loop_
_geom_torsion_atom_site_label_1
_geom_torsion_atom_site_label_2
_geom_torsion_atom_site_label_3
_geom_torsion_atom_site_label_4
_geom_torsion
P1 Pd1 S1 C11 17.89(12)
Cl1 Pd1 S1 C11 -161.61(12)
B1 Pd1 S1 C11 -124.06(14)
P1 Pd1 S1 C12 128.39(11)
Cl1 Pd1 S1 C12 -51.12(11)
B1 Pd1 S1 C12 -13.57(13)
P1 Pd1 S1 C9 47.1(2)
Cl1 Pd1 S1 C9 -132.4(2)
B1 Pd1 S1 C9 -94.9(2)
S1 Pd1 Cl1 B1 66.87(10)
Cl2 Pd1 Cl1 B1 -121.30(10)
S1 Pd1 P1 C30 -139.27(12)
Cl2 Pd1 P1 C30 48.88(12)
B1 Pd1 P1 C30 -79.01(15)
S1 Pd1 P1 C24 97.09(12)
Cl2 Pd1 P1 C24 -74.76(12)
B1 Pd1 P1 C24 157.35(15)
S1 Pd1 P1 C4 -19.36(10)
Cl2 Pd1 P1 C4 168.79(11)
B1 Pd1 P1 C4 40.90(14)
C10 C1 C2 C3 -1.6(5)
C10 C1 C2 C16 176.9(3)
C5 C6 C7 C8 1.2(5)
C5 C6 C7 C20A -178.6(3)
C23A C20A C7 C8 132.9(5)
C21A C20A C7 C8 2.9(6)
C22A C20A C7 C8 -112.9(4)
C23A C20A C7 C6 -47.3(6)
C21A C20A C7 C6 -177.4(5)
C22A C20A C7 C6 66.9(5)
C2 C1 C10 C11 -1.2(5)
C2 C1 C10 C9 -178.6(3)
C28 C29 C24 C25 -0.8(6)
C28 C29 C24 P1 -178.1(3)
C26 C25 C24 C29 -0.3(7)
C26 C25 C24 P1 177.1(4)
C30 P1 C24 C29 115.8(3)
C4 P1 C24 C29 1.3(3)
Pd1 P1 C24 C29 -115.0(3)
C30 P1 C24 C25 -61.6(4)
C4 P1 C24 C25 -176.1(4)
Pd1 P1 C24 C25 67.7(4)
C41 C36 C37 C38 -0.9(7)
B1 C36 C37 C38 172.9(4)
C3 C2 C16 C19 1.3(5)
C1 C2 C16 C19 -177.1(3)
C3 C2 C16 C18 -121.0(4)
C1 C2 C16 C18 60.5(4)
C3 C2 C16 C17 120.0(4)
C1 C2 C16 C17 -58.4(4)
C24 C29 C28 C27 0.7(7)
C7 C6 C5 C12 0.1(5)
C7 C6 C5 B1 -168.1(3)
C29 C28 C27 C26 0.4(8)
C1 C10 C9 C15 6.5(5)
C11 C10 C9 C15 -170.8(3)
C1 C10 C9 C13 128.9(3)
C11 C10 C9 C13 -48.4(4)
C1 C10 C9 C14 -110.9(4)
C11 C10 C9 C14 71.8(4)
C1 C10 C9 S1 176.9(4)
C11 C10 C9 S1 -0.4(2)
C11 S1 C9 C10 0.3(2)
C12 S1 C9 C10 -126.1(2)
Pd1 S1 C9 C10 -33.5(3)
C11 S1 C9 C13 128.3(2)
C12 S1 C9 C13 1.84(17)
Pd1 S1 C9 C13 94.5(3)
C11 S1 C9 C14 -115.5(2)
C12 S1 C9 C14 118.1(2)
Pd1 S1 C9 C14 -149.3(2)
C43 C44 C45 C46 0.8(6)
C44 C45 C46 C47 -1.4(7)
C1 C2 C3 C4 2.0(5)
C16 C2 C3 C4 -176.5(3)
C37 C36 C41 C40 0.3(6)
B1 C36 C41 C40 -173.6(4)
C37 C36 B1 C5 -56.5(5)
C41 C36 B1 C5 116.9(4)
C37 C36 B1 C42 172.7(4)
C41 C36 B1 C42 -13.9(5)
C37 C36 B1 Cl1 58.3(4)
C41 C36 B1 Cl1 -128.2(3)
C37 C36 B1 Pd1 78.4(5)
C41 C36 B1 Pd1 -108.2(4)
C12 C5 B1 C36 161.8(3)
C6 C5 B1 C36 -32.0(4)
C12 C5 B1 C42 -66.4(4)
C6 C5 B1 C42 99.8(3)
C12 C5 B1 Cl1 51.2(4)
C6 C5 B1 Cl1 -142.6(2)
C12 C5 B1 Pd1 6.4(3)
C6 C5 B1 Pd1 172.6(2)
Pd1 Cl1 B1 C36 163.83(18)
Pd1 Cl1 B1 C5 -77.4(2)
Pd1 Cl1 B1 C42 43.9(2)
P1 Pd1 B1 C36 160.9(3)
S1 Pd1 B1 C36 -133.8(4)
Cl2 Pd1 B1 C36 39.8(4)
Cl1 Pd1 B1 C36 -27.8(3)
P1 Pd1 B1 C5 -59.8(2)
S1 Pd1 B1 C5 5.50(16)
Cl2 Pd1 B1 C5 179.05(15)
Cl1 Pd1 B1 C5 111.4(2)
P1 Pd1 B1 C42 52.7(2)
S1 Pd1 B1 C42 118.06(17)
Cl2 Pd1 B1 C42 -68.39(18)
Cl1 Pd1 B1 C42 -136.0(2)
P1 Pd1 B1 Cl1 -171.27(4)
S1 Pd1 B1 Cl1 -105.94(9)
Cl2 Pd1 B1 Cl1 67.60(10)
C36 B1 C42 C47 114.6(4)
C5 B1 C42 C47 -16.5(5)
Cl1 B1 C42 C47 -134.7(3)
Pd1 B1 C42 C47 -103.1(3)
C36 B1 C42 C43 -56.7(5)
C5 B1 C42 C43 172.3(3)
Cl1 B1 C42 C43 54.0(4)
Pd1 B1 C42 C43 85.6(3)
C6 C7 C8 C13 -1.6(5)
C20A C7 C8 C13 178.1(3)
C2 C3 C4 C11 0.4(5)
C2 C3 C4 P1 -178.3(3)
C30 P1 C4 C11 143.4(3)
C24 P1 C4 C11 -104.1(3)
Pd1 P1 C4 C11 18.3(3)
C30 P1 C4 C3 -37.9(3)
C24 P1 C4 C3 74.6(3)
Pd1 P1 C4 C3 -162.9(3)
C3 C4 C11 C10 -3.5(5)
P1 C4 C11 C10 175.3(3)
C3 C4 C11 S1 177.1(2)
P1 C4 C11 S1 -4.1(4)
C1 C10 C11 C4 3.8(5)
C9 C10 C11 C4 -178.7(3)
C1 C10 C11 S1 -176.8(3)
C9 C10 C11 S1 0.7(4)
C12 S1 C11 C4 -136.4(3)
Pd1 S1 C11 C4 -12.0(3)
C9 S1 C11 C4 179.1(3)
C12 S1 C11 C10 44.2(3)
Pd1 S1 C11 C10 168.5(2)
C9 S1 C11 C10 -0.4(2)
C6 C5 C12 C13 -0.9(4)
B1 C5 C12 C13 165.2(3)
C6 C5 C12 S1 174.3(2)
B1 C5 C12 S1 -19.6(4)
C11 S1 C12 C5 139.1(2)
Pd1 S1 C12 C5 24.8(3)
C9 S1 C12 C5 -177.6(3)
C11 S1 C12 C13 -45.2(2)
Pd1 S1 C12 C13 -159.56(18)
C9 S1 C12 C13 -1.97(19)
C36 C41 C40 C39 1.2(7)
C45 C46 C47 C42 0.6(7)
C43 C42 C47 C46 0.7(6)
B1 C42 C47 C46 -171.0(4)
C7 C8 C13 C12 0.9(5)
C7 C8 C13 C9 -178.1(3)
C5 C12 C13 C8 0.5(4)
S1 C12 C13 C8 -175.0(2)
C5 C12 C13 C9 179.5(3)
S1 C12 C13 C9 3.9(4)
C10 C9 C13 C8 -134.7(3)
C15 C9 C13 C8 -13.0(4)
C14 C9 C13 C8 105.1(4)
S1 C9 C13 C8 176.5(3)
C10 C9 C13 C12 46.4(4)
C15 C9 C13 C12 168.0(3)
C14 C9 C13 C12 -73.9(4)
S1 C9 C13 C12 -2.4(2)
C45 C44 C43 C42 0.5(6)
C47 C42 C43 C44 -1.2(5)
B1 C42 C43 C44 170.2(3)
C32 C31 C30 C35 0.6(5)
C32 C31 C30 P1 -178.5(3)
C34 C35 C30 C31 0.4(5)
C34 C35 C30 P1 179.4(3)
C24 P1 C30 C31 150.5(3)
C4 P1 C30 C31 -96.5(3)
Pd1 P1 C30 C31 22.0(3)
C24 P1 C30 C35 -28.5(3)
C4 P1 C30 C35 84.4(3)
Pd1 P1 C30 C35 -157.1(3)
C41 C40 C39 C38 -2.0(7)
C36 C37 C38 C39 0.1(8)
C40 C39 C38 C37 1.4(8)
C32 C33 C34 C35 1.6(6)
C30 C35 C34 C33 -1.5(6)
C24 C25 C26 C27 1.4(9)
C28 C27 C26 C25 -1.4(9)
C34 C33 C32 C31 -0.7(6)
C30 C31 C32 C33 -0.5(6)
